data_7214679
loop_
_publ_author_name
'Vera-Cruz, Paula'
'Toscano, Rub\'en A.'
'Balmaseda, Jorge'
'Basterrechea, Mario'
'Ni\~no, Netzahualcoyotl'
'Felipe del Castillo, Luis'

_publ_section_title
;
 Synthesis and crystal structure of three new cadmium tartrates with open
 frameworks
;
_journal_issue 24
_journal_name_full CrystEngComm
_journal_page_first 8606
_journal_paper_doi 10.1039/c2ce26312b
_journal_volume 14
_journal_year 2012
_chemical_absolute_configuration rmad
_chemical_formula_moiety 'C8 H10 Cd2 O13, 3(H2 O)'
_chemical_formula_sum 'C8 H16 Cd2 O16'
_chemical_formula_weight 593.01
_chemical_name_systematic
;
?
;
_space_group_IT_number 4
_symmetry_cell_setting monoclinic
_symmetry_space_group_name_Hall 'P 2yb'
_symmetry_space_group_name_H-M 'P 1 21 1'
_atom_sites_solution_hydrogens geom
_atom_sites_solution_primary direct
_atom_sites_solution_secondary difmap
_audit_creation_method SHELXL-97
_cell_angle_alpha 90.00
_cell_angle_beta 99.3050(10)
_cell_angle_gamma 90.00
_cell_formula_units_Z 2
_cell_length_a 7.6393(8)
_cell_length_b 11.5121(12)
_cell_length_c 9.0174(10)
_cell_measurement_reflns_used 6807
_cell_measurement_temperature 298(2)
_cell_measurement_theta_max 25.39
_cell_measurement_theta_min 2.29
_cell_volume 782.59(14)
_computing_cell_refinement 'SMART V 5.625 (Bruker, 1999)'
_computing_data_collection 'SMART V 5.625 (Bruker, 1999)'
_computing_data_reduction 'SAINT V 7.34A (Bruker, 2006)'
_computing_molecular_graphics 'SHELXTL V 6.12 (Sheldrick, 2000)'
_computing_publication_material 'SHELXTL V 6.12 (Sheldrick, 2000)'
_computing_structure_refinement 'SHELXTL V 6.12 (Sheldrick, 2000)'
_computing_structure_solution 'SHELXTL V 6.12 (Sheldrick, 2000)'
_diffrn_ambient_temperature 298(2)
_diffrn_detector_area_resol_mean 0.661
_diffrn_measured_fraction_theta_full 0.995
_diffrn_measured_fraction_theta_max 0.995
_diffrn_measurement_device_type 'Bruker Smart Apex CCD diffractometer 01-670-01'
_diffrn_measurement_method \w-scans
_diffrn_radiation_monochromator graphite
_diffrn_radiation_source 'fine-focus sealed tube'
_diffrn_radiation_type MoK\a
_diffrn_radiation_wavelength 0.71073
_diffrn_reflns_av_R_equivalents 0.0182
_diffrn_reflns_av_sigmaI/netI 0.0277
_diffrn_reflns_limit_h_max 8
_diffrn_reflns_limit_h_min -9
_diffrn_reflns_limit_k_max 13
_diffrn_reflns_limit_k_min -13
_diffrn_reflns_limit_l_max 10
_diffrn_reflns_limit_l_min -9
_diffrn_reflns_number 6492
_diffrn_reflns_theta_full 25.40
_diffrn_reflns_theta_max 25.40
_diffrn_reflns_theta_min 2.70
_diffrn_standards_decay_% 0
_exptl_absorpt_coefficient_mu 2.807
_exptl_absorpt_correction_T_max 0.7452
_exptl_absorpt_correction_T_min 0.6587
_exptl_absorpt_correction_type multi-scan
_exptl_absorpt_process_details '(Sheldrick, 2008)'
_exptl_crystal_colour colorless
_exptl_crystal_density_diffrn 2.517
_exptl_crystal_density_method 'not measured'
_exptl_crystal_description tetrahedron
_exptl_crystal_F_000 576
_exptl_crystal_size_max 0.202
_exptl_crystal_size_mid 0.142
_exptl_crystal_size_min 0.114
_refine_diff_density_max 0.369
_refine_diff_density_min -0.298
_refine_diff_density_rms 0.064
_refine_ls_abs_structure_details 'Flack H D (1983), Acta Cryst. A39, 876-881'
_refine_ls_abs_structure_Flack 0.02(2)
_refine_ls_extinction_method none
_refine_ls_goodness_of_fit_ref 1.013
_refine_ls_hydrogen_treatment mixed
_refine_ls_matrix_type full
_refine_ls_number_parameters 271
_refine_ls_number_reflns 2854
_refine_ls_number_restraints 70
_refine_ls_restrained_S_all 1.001
_refine_ls_R_factor_all 0.0197
_refine_ls_R_factor_gt 0.0184
_refine_ls_shift/su_max 0.001
_refine_ls_shift/su_mean 0.000
_refine_ls_structure_factor_coef Fsqd
_refine_ls_weighting_details 'calc w=1/[\s^2^(Fo^2^)+(0.0202P)^2^] where P=(Fo^2^+2Fc^2^)/3'
_refine_ls_weighting_scheme calc
_refine_ls_wR_factor_gt 0.0414
_refine_ls_wR_factor_ref 0.0420
_reflns_number_gt 2725
_reflns_number_total 2854
_reflns_threshold_expression >2sigma(I)
_cod_data_source_file c2ce26312b.txt
_cod_data_source_block Compound_III
_cod_depositor_comments
;
The following automatic conversions were performed:

'_symmetry_cell_setting' value 'Monoclinic' changed to 'monoclinic'
according to
/usr/data/users/saulius/automatic-downloads/retrospective/RSC/lib/dictionaries/cif_core.dic
dictionary named 'cif_core.dic' version 2.4.2 from 2011-04-26.

Automatic conversion script
Id: cif_fix_values 2281 2013-09-26 08:29:07Z andrius 
;
_cod_original_sg_symbol_H-M 'P 21'
_cod_database_code 7214679

loop_
_symmetry_equiv_pos_as_xyz
'x, y, z'
'-x, y+1/2, -z'

loop_
_atom_site_label
_atom_site_type_symbol
_atom_site_fract_x
_atom_site_fract_y
_atom_site_fract_z
_atom_site_U_iso_or_equiv
_atom_site_adp_type
_atom_site_occupancy
_atom_site_symmetry_multiplicity
_atom_site_calc_flag
_atom_site_refinement_flags
Cd1 Cd 0.26647(3) 0.654884(19) 0.26233(2) 0.02620(7) Uani 1 1 d .
Cd2 Cd 0.13979(3) 0.16122(2) 0.28817(2) 0.02772(7) Uani 1 1 d .
O1 O 0.3659(3) 0.1755(2) 0.4773(3) 0.0375(6) Uani 1 1 d .
O2 O 0.5232(4) 0.2841(2) 0.6527(3) 0.0436(7) Uani 1 1 d .
O3 O 0.1125(4) 0.3381(3) 0.4149(3) 0.0465(7) Uani 1 1 d D
H3A H 0.035(4) 0.300(4) 0.434(3) 0.070 Uiso 1 1 d D
O4 O 0.3956(4) 0.4985(3) 0.4277(3) 0.0437(7) Uani 1 1 d D
H4 H 0.372(6) 0.451(3) 0.366(3) 0.066 Uiso 1 1 d D
C1 C 0.3888(5) 0.2643(3) 0.5580(4) 0.0297(8) Uani 1 1 d .
C2 C 0.2405(5) 0.3542(3) 0.5492(4) 0.0300(9) Uani 1 1 d D
H2 H 0.1801 0.3434 0.6362 0.036 Uiso 1 1 calc R
C3 C 0.3070(5) 0.4774(3) 0.5511(4) 0.0296(8) Uani 1 1 d D
H3 H 0.3930 0.4880 0.6432 0.035 Uiso 1 1 calc R
C4 C 0.1561(5) 0.5632(3) 0.5551(4) 0.0295(8) Uani 1 1 d .
O5 O 0.1189(4) 0.6387(3) 0.4568(3) 0.0426(8) Uani 1 1 d .
O6 O 0.0751(4) 0.5502(3) 0.6637(3) 0.0437(7) Uani 1 1 d .
O7 O -0.0414(3) 0.2123(2) 0.0690(3) 0.0326(6) Uani 1 1 d .
O8 O -0.0652(4) 0.2869(2) -0.1608(3) 0.0336(7) Uani 1 1 d .
O9 O 0.2920(3) 0.2781(2) 0.1439(3) 0.0314(6) Uani 1 1 d D
H9 H 0.394(2) 0.282(4) 0.154(5) 0.047 Uiso 1 1 d D
O10 O 0.1185(4) 0.4883(2) 0.1374(3) 0.0294(6) Uani 1 1 d D
H10 H 0.062(6) 0.543(3) 0.139(6) 0.044 Uiso 1 1 d D
O11 O 0.4291(3) 0.5879(2) 0.0993(3) 0.0341(6) Uani 1 1 d .
O12 O 0.4599(4) 0.4665(3) -0.0852(3) 0.0533(8) Uani 1 1 d .
C5 C 0.0190(5) 0.2669(3) -0.0296(4) 0.0256(8) Uani 1 1 d .
C6 C 0.2036(4) 0.3195(3) 0.0038(4) 0.0250(7) Uani 1 1 d .
H6 H 0.2709 0.2966 -0.0752 0.030 Uiso 1 1 calc R
C7 C 0.1935(5) 0.4530(3) 0.0094(4) 0.0237(7) Uani 1 1 d .
H7 H 0.1140 0.4792 -0.0807 0.028 Uiso 1 1 calc R
C8 C 0.3748(5) 0.5068(3) 0.0072(4) 0.0279(8) Uani 1 1 d .
O13 O 0.2419(4) 0.0036(3) 0.1857(5) 0.0563(10) Uani 1 1 d D
H13A H 0.332(5) 0.009(6) 0.158(8) 0.084 Uiso 1 1 d D
H13B H 0.195(7) -0.056(3) 0.182(7) 0.084 Uiso 1 1 d D
O14 O 0.7754(7) 0.4099(6) 0.4414(9) 0.114(2) Uani 1 1 d D
H14A H 0.737(12) 0.365(7) 0.491(11) 0.171 Uiso 1 1 d D
H14B H 0.700(10) 0.453(7) 0.412(12) 0.171 Uiso 1 1 d D
O15 O 0.6343(5) 0.2659(5) 0.1870(5) 0.0904(15) Uani 1 1 d D
H15A H 0.687(10) 0.231(6) 0.135(8) 0.136 Uiso 1 1 d D
H15B H 0.695(10) 0.310(6) 0.236(8) 0.136 Uiso 1 1 d D
O16 O 0.7881(6) 0.5608(5) 0.1986(6) 0.0952(15) Uani 1 1 d D
H16A H 0.793(13) 0.4940(19) 0.207(11) 0.143 Uiso 1 1 d D
H16B H 0.692(5) 0.577(8) 0.163(9) 0.143 Uiso 1 1 d D

loop_
_atom_site_aniso_label
_atom_site_aniso_U_11
_atom_site_aniso_U_22
_atom_site_aniso_U_33
_atom_site_aniso_U_23
_atom_site_aniso_U_13
_atom_site_aniso_U_12
Cd1 0.02846(12) 0.02430(11) 0.02499(12) 0.00021(16) 0.00174(9) 0.00148(16)
Cd2 0.02869(13) 0.02612(11) 0.02744(12) -0.00048(16) 0.00181(9) -0.00228(16)
O1 0.0385(13) 0.0299(17) 0.0399(13) -0.0073(13) -0.0056(10) 0.0077(13)
O2 0.0444(17) 0.0327(14) 0.0454(17) -0.0073(13) -0.0175(14) 0.0136(12)
O3 0.0297(15) 0.0435(17) 0.0600(19) -0.0193(15) -0.0113(14) 0.0100(12)
O4 0.0440(17) 0.0494(17) 0.0434(18) 0.0155(14) 0.0241(15) 0.0209(14)
C1 0.033(2) 0.0283(18) 0.0255(19) -0.0004(15) -0.0008(16) 0.0025(16)
C2 0.0269(19) 0.033(2) 0.029(2) -0.0035(17) 0.0022(16) 0.0035(16)
C3 0.032(2) 0.0325(19) 0.0238(19) 0.0071(15) 0.0034(16) 0.0044(16)
C4 0.034(2) 0.0318(18) 0.0231(19) -0.0008(15) 0.0069(17) 0.0020(16)
O5 0.0512(15) 0.046(2) 0.0331(12) 0.0150(14) 0.0156(11) 0.0256(15)
O6 0.0545(19) 0.0464(16) 0.0350(16) 0.0130(13) 0.0215(15) 0.0255(14)
O7 0.0235(13) 0.0374(13) 0.0349(14) 0.0061(12) -0.0010(11) -0.0077(11)
O8 0.0398(17) 0.0285(14) 0.0283(15) 0.0034(12) -0.0073(13) -0.0042(12)
O9 0.0179(13) 0.0397(15) 0.0341(15) 0.0109(12) -0.0034(12) -0.0005(12)
O10 0.0246(14) 0.0283(14) 0.0376(16) -0.0060(12) 0.0120(12) 0.0018(11)
O11 0.0268(14) 0.0370(14) 0.0392(16) -0.0040(12) 0.0076(12) -0.0082(11)
O12 0.0485(19) 0.067(2) 0.0529(19) -0.0236(16) 0.0345(16) -0.0207(16)
C5 0.0235(18) 0.0169(17) 0.035(2) -0.0082(14) -0.0004(16) -0.0006(14)
C6 0.0271(19) 0.0261(17) 0.0220(18) -0.0012(14) 0.0044(15) 0.0007(15)
C7 0.0232(18) 0.0261(17) 0.0218(18) -0.0006(14) 0.0037(14) -0.0016(13)
C8 0.0291(19) 0.0264(17) 0.030(2) 0.0024(15) 0.0089(16) -0.0030(15)
O13 0.038(2) 0.0333(17) 0.104(3) -0.0151(19) 0.0331(19) -0.0026(14)
O14 0.088(4) 0.104(5) 0.154(6) 0.018(4) 0.029(4) 0.010(3)
O15 0.036(2) 0.150(5) 0.083(3) -0.045(3) 0.0031(19) 0.026(2)
O16 0.042(2) 0.152(4) 0.085(3) 0.002(3) -0.010(2) 0.009(3)

loop_
_atom_type_symbol
_atom_type_description
_atom_type_scat_dispersion_real
_atom_type_scat_dispersion_imag
_atom_type_scat_source
C C 0.0033 0.0016 'International Tables Vol C Tables 4.2.6.8 and 6.1.1.4'
H H 0.0000 0.0000 'International Tables Vol C Tables 4.2.6.8 and 6.1.1.4'
O O 0.0106 0.0060 'International Tables Vol C Tables 4.2.6.8 and 6.1.1.4'
Cd Cd -0.8075 1.2024 'International Tables Vol C Tables 4.2.6.8 and 6.1.1.4'

loop_
_geom_angle_atom_site_label_1
_geom_angle_atom_site_label_2
_geom_angle_atom_site_label_3
_geom_angle
_geom_angle_site_symmetry_1
_geom_angle_site_symmetry_3
O11 Cd1 O2 90.58(11) . 2_656
O11 Cd1 O5 154.07(10) . .
O2 Cd1 O5 102.23(12) 2_656 .
O11 Cd1 O8 112.68(10) . 2
O2 Cd1 O8 95.52(10) 2_656 2
O5 Cd1 O8 88.69(10) . 2
O11 Cd1 O10 71.55(9) . .
O2 Cd1 O10 161.36(10) 2_656 .
O5 Cd1 O10 92.43(10) . .
O8 Cd1 O10 96.27(10) 2 .
O11 Cd1 O4 86.21(9) . .
O2 Cd1 O4 94.85(10) 2_656 .
O5 Cd1 O4 70.47(9) . .
O8 Cd1 O4 158.29(10) 2 .
O10 Cd1 O4 79.13(10) . .
O6 Cd2 O1 114.00(11) 2_546 .
O6 Cd2 O13 86.02(11) 2_546 .
O1 Cd2 O13 95.56(13) . .
O6 Cd2 O7 87.29(10) 2_546 .
O1 Cd2 O7 157.47(10) . .
O13 Cd2 O7 93.10(14) . .
O6 Cd2 O9 156.52(11) 2_546 .
O1 Cd2 O9 89.40(10) . .
O13 Cd2 O9 89.94(13) . .
O7 Cd2 O9 69.82(9) . .
O6 Cd2 O3 106.34(10) 2_546 .
O1 Cd2 O3 71.59(10) . .
O13 Cd2 O3 164.83(11) . .
O7 Cd2 O3 96.18(9) . .
O9 Cd2 O3 82.08(11) . .
C1 O1 Cd2 121.6(2) . .
C1 O2 Cd1 125.5(2) . 2_646
C2 O3 Cd2 114.7(2) . .
C3 O4 Cd1 114.2(2) . .
O2 C1 O1 124.8(3) . .
O2 C1 C2 115.7(3) . .
O1 C1 C2 119.4(3) . .
O3 C2 C3 108.2(3) . .
O3 C2 C1 110.7(3) . .
C3 C2 C1 113.1(3) . .
O4 C3 C2 110.9(3) . .
O4 C3 C4 111.6(3) . .
C2 C3 C4 110.8(3) . .
O5 C4 O6 123.9(3) . .
O5 C4 C3 121.6(3) . .
O6 C4 C3 114.5(3) . .
C4 O5 Cd1 122.1(2) . .
C4 O6 Cd2 124.8(2) . 2_556
C5 O7 Cd2 120.3(2) . .
C5 O8 Cd1 117.8(2) . 2_545
C6 O9 Cd2 119.2(2) . .
C7 O10 Cd1 112.6(2) . .
C8 O11 Cd1 122.0(2) . .
O7 C5 O8 124.6(3) . .
O7 C5 C6 120.2(3) . .
O8 C5 C6 115.2(3) . .
O9 C6 C5 109.6(3) . .
O9 C6 C7 109.0(3) . .
C5 C6 C7 110.7(3) . .
O10 C7 C8 112.3(3) . .
O10 C7 C6 109.8(3) . .
C8 C7 C6 110.8(3) . .
O12 C8 O11 124.6(3) . .
O12 C8 C7 116.0(3) . .
O11 C8 C7 119.4(3) . .

loop_
_geom_bond_atom_site_label_1
_geom_bond_atom_site_label_2
_geom_bond_distance
_geom_bond_site_symmetry_2
Cd1 O11 2.212(3) .
Cd1 O2 2.233(3) 2_656
Cd1 O5 2.241(3) .
Cd1 O8 2.249(3) 2
Cd1 O10 2.411(3) .
Cd1 O4 2.442(3) .
Cd2 O6 2.179(2) 2_546
Cd2 O1 2.229(2) .
Cd2 O13 2.233(3) .
Cd2 O7 2.299(3) .
Cd2 O9 2.312(3) .
Cd2 O3 2.360(3) .
O1 C1 1.251(5) .
O2 C1 1.246(4) .
O2 Cd1 2.233(3) 2_646
O3 C2 1.440(5) .
O4 C3 1.414(5) .
C1 C2 1.527(5) .
C2 C3 1.505(5) .
C3 C4 1.523(5) .
C4 O5 1.242(4) .
C4 O6 1.249(4) .
O6 Cd2 2.179(2) 2_556
O7 C5 1.238(4) .
O8 C5 1.273(5) .
O8 Cd1 2.249(3) 2_545
O9 C6 1.415(4) .
O10 C7 1.428(4) .
O11 C8 1.274(4) .
O12 C8 1.228(4) .
C5 C6 1.519(5) .
C6 C7 1.540(5) .
C7 C8 1.520(5) .

loop_
_geom_hbond_atom_site_label_D
_geom_hbond_atom_site_label_H
_geom_hbond_atom_site_label_A
_geom_hbond_distance_DH
_geom_hbond_distance_HA
_geom_hbond_distance_DA
_geom_hbond_angle_DHA
_geom_hbond_site_symmetry_A
O3 H3A O5 0.775(18) 2.49(3) 3.223(4) 159(4) 2_546
O4 H4 O3 0.776(18) 2.47(3) 2.832(4) 110.3(19) .
O9 H9 O15 0.773(18) 1.82(2) 2.584(4) 171(5) .
O10 H10 O16 0.768(18) 2.25(4) 2.797(5) 129(5) 1_455
O13 H13A O12 0.770(18) 1.88(3) 2.619(4) 161(7) 2_645
O13 H13B O8 0.771(18) 2.058(19) 2.829(4) 177(7) 2_545
O14 H14A O2 0.775(18) 2.53(5) 3.260(7) 157(9) .
O14 H14B O4 0.775(18) 2.41(6) 3.059(6) 142(9) .
O15 H15A O7 0.771(18) 2.26(6) 2.916(4) 143(8) 1_655
O15 H15B O14 0.772(18) 2.18(4) 2.893(10) 153(8) .
O16 H16A O14 0.773(18) 2.34(9) 2.808(9) 120(9) .
O16 H16B O11 0.774(18) 2.00(3) 2.762(5) 166(10) .

loop_
_geom_torsion_atom_site_label_1
_geom_torsion_atom_site_label_2
_geom_torsion_atom_site_label_3
_geom_torsion_atom_site_label_4
_geom_torsion
C1 C2 C3 C4 -175.3(3)
C5 C6 C7 C8 -167.1(3)
O3 C2 C3 O4 -62.8(4)
O9 C6 C7 O10 -52.6(4)
